data_1544461
loop_
_publ_author_name
'Shimemura, T.'
'Sawaguchi, N.'
'Sasaki, M.'

_publ_section_title
;
 Synthesis and emission properties of scheelite-type LiCe(WO4)2
;
_journal_name_full 'Journal of the Ceramic Society of Japan'
_journal_page_first 938
_journal_page_last 942
_journal_volume 124
_journal_year 2016
_chemical_formula_sum 'Ce Li O8 W2'
_chemical_name_common LiCeW2O8
_space_group_IT_number 88
_space_group_name_H-M_alt 'I 41/a'
_symmetry_space_group_name_Hall '-I 4ad'
_symmetry_space_group_name_H-M 'I 41/a :2'
_cell_angle_alpha 90
_cell_angle_beta 90
_cell_angle_gamma 90
_cell_formula_units_Z 4
_cell_length_a 5.294(8)
_cell_length_b 5.294(8)
_cell_length_c 11.4980(8)
_cell_volume 322.2(7)
_cod_data_source_file LiCeWO42.cif
_cod_data_source_block LiCeW2O8
_cod_original_formula_sum 'Li Ce W2 O8'
_cod_database_code 1544461

loop_
_space_group_symop_operation_xyz
'x, y, z'
'-x, -y, -z'
'-x+1/2, -y, z+1/2'
'x+1/2, y, -z+1/2'
'-y+3/4, x+1/4, z+1/4'
'y+1/4, -x+3/4, -z+3/4'
'y+3/4, -x+3/4, z+3/4'
'-y+1/4, x+1/4, -z+1/4'
'x+1/2, y+1/2, z+1/2'
'-x+1/2, -y+1/2, -z+1/2'
'-x, -y+1/2, z'
'x, y+1/2, -z'
'-y+1/4, x+3/4, z+3/4'
'y+3/4, -x+1/4, -z+1/4'
'y+1/4, -x+1/4, z+1/4'
'-y+3/4, x+3/4, -z+3/4'

loop_
_atom_site_label
_atom_site_occupancy
_atom_site_fract_x
_atom_site_fract_y
_atom_site_fract_z
_atom_site_adp_type
_atom_site_B_iso_or_equiv
_atom_site_type_symbol
Li 0.5000 0.000000 0.250000 0.125000 Biso 1.000000 Li
Ce 0.5000 0.000000 0.250000 0.125000 Biso 1.000000 Ce
W 1.0 0.500000 0.750000 0.125000 Biso 1.000000 W
O 1.0 0.742400 0.608300 0.048100 Biso 1.000000 O
